data_7153285
loop_
_publ_author_name
'Knappke, Christiane E. I.'
'Neud\"orfl, J\"org M'
'von Wangelin, Axel Jacobi'

_publ_section_title
;
 On new N-heterocyclic carbene derived alkylidene imidazolines.
;
_journal_issue 7
_journal_name_full 'Organic &amp; biomolecular chemistry'
_journal_page_first 1695
_journal_page_last 1705
_journal_paper_doi 10.1039/b921655c
_journal_volume 8
_journal_year 2010
_chemical_formula_moiety 'C43 H53 N2, BR'
_chemical_formula_sum 'C43 H53 Br N2'
_chemical_formula_weight 677.78
_chemical_name_systematic
;
?
;
_space_group_IT_number 14
_symmetry_cell_setting monoclinic
_symmetry_space_group_name_Hall '-P 2ybc'
_symmetry_space_group_name_H-M 'P 1 21/c 1'
_atom_sites_solution_hydrogens geom
_atom_sites_solution_primary direct
_atom_sites_solution_secondary difmap
_audit_creation_method SHELXL-97
_cell_angle_alpha 90.00
_cell_angle_beta 128.613(8)
_cell_angle_gamma 90.00
_cell_formula_units_Z 4
_cell_length_a 14.5466(18)
_cell_length_b 16.0087(16)
_cell_length_c 20.286(3)
_cell_measurement_reflns_used 9022
_cell_measurement_temperature 100(2)
_cell_measurement_theta_max 27.00
_cell_measurement_theta_min 1.79
_cell_volume 3691.3(9)
_computing_cell_refinement 'Nonius DENZO (Otwinowski, Minor 1997)'
_computing_data_collection 'Nonius COLLECT'
_computing_data_reduction 'Nonius DENZO (Otwinowski, Minor 1997)'
_computing_molecular_graphics 'SCHAKAL99 (E. Keller 1999)'
_computing_publication_material 'PLATON (A. L. Spek 1980-2004)'
_computing_structure_refinement 'SHELXL-97 (Sheldrick, 1997)'
_computing_structure_solution 'SHELXS-97 (Sheldrick, 1997)'
_diffrn_ambient_temperature 100(2)
_diffrn_measured_fraction_theta_full 0.745
_diffrn_measured_fraction_theta_max 0.745
_diffrn_measurement_device_type 'Nonius KappaCCD'
_diffrn_measurement_method Phi/Omega-Scans
_diffrn_radiation_monochromator graphite
_diffrn_radiation_source 'fine-focus sealed tube'
_diffrn_radiation_type MoK\a
_diffrn_radiation_wavelength 0.71073
_diffrn_reflns_av_R_equivalents 0.0501
_diffrn_reflns_av_sigmaI/netI 0.1625
_diffrn_reflns_limit_h_max 18
_diffrn_reflns_limit_h_min -8
_diffrn_reflns_limit_k_max 19
_diffrn_reflns_limit_k_min -13
_diffrn_reflns_limit_l_max 16
_diffrn_reflns_limit_l_min -25
_diffrn_reflns_number 9022
_diffrn_reflns_theta_full 27.00
_diffrn_reflns_theta_max 27.00
_diffrn_reflns_theta_min 1.79
_exptl_absorpt_coefficient_mu 1.145
_exptl_absorpt_correction_type none
_exptl_crystal_colour colourless
_exptl_crystal_density_diffrn 1.220
_exptl_crystal_density_method 'not measured'
_exptl_crystal_description prism
_exptl_crystal_F_000 1440
_exptl_crystal_size_max .2
_exptl_crystal_size_mid .2
_exptl_crystal_size_min .1
_refine_diff_density_max 0.751
_refine_diff_density_min -0.507
_refine_diff_density_rms 0.059
_refine_ls_extinction_method none
_refine_ls_goodness_of_fit_ref 0.894
_refine_ls_hydrogen_treatment constr
_refine_ls_matrix_type full
_refine_ls_number_parameters 425
_refine_ls_number_reflns 6004
_refine_ls_number_restraints 0
_refine_ls_restrained_S_all 0.894
_refine_ls_R_factor_all 0.1496
_refine_ls_R_factor_gt 0.0581
_refine_ls_shift/su_max 0.002
_refine_ls_shift/su_mean 0.000
_refine_ls_structure_factor_coef Fsqd
_refine_ls_weighting_details 'calc w=1/[\s^2^(Fo^2^)+(0.0528P)^2^+0.0000P] where P=(Fo^2^+2Fc^2^)/3'
_refine_ls_weighting_scheme calc
_refine_ls_wR_factor_gt 0.1186
_refine_ls_wR_factor_ref 0.1393
_reflns_number_gt 2841
_reflns_number_total 6004
_reflns_threshold_expression >2sigma(I)
_cod_data_source_file b921655c.txt
_cod_data_source_block 16
_cod_original_cell_volume 3691.3(8)
_cod_original_sg_symbol_H-M P21/c
_cod_database_code 7153285

loop_
_symmetry_equiv_pos_as_xyz
'x, y, z'
'-x, y+1/2, -z+1/2'
'-x, -y, -z'
'x, -y-1/2, z-1/2'

loop_
_atom_site_label
_atom_site_type_symbol
_atom_site_fract_x
_atom_site_fract_y
_atom_site_fract_z
_atom_site_U_iso_or_equiv
_atom_site_adp_type
_atom_site_occupancy
_atom_site_symmetry_multiplicity
_atom_site_calc_flag
_atom_site_refinement_flags
N1 N 0.7854(4) 0.26059(19) 0.2685(2) 0.0249(10) Uani 1 1 d .
N3 N 0.8338(4) 0.32110(19) 0.3816(2) 0.0224(10) Uani 1 1 d .
C2 C 0.7513(5) 0.2734(2) 0.3165(3) 0.0257(13) Uani 1 1 d .
C4 C 0.9208(4) 0.3381(2) 0.3748(3) 0.0261(12) Uani 1 1 d .
H4 H 0.9898 0.3703 0.4132 0.031 Uiso 1 1 calc R
C5 C 0.8911(5) 0.3015(3) 0.3050(3) 0.0295(13) Uani 1 1 d .
H5 H 0.9342 0.3031 0.2842 0.035 Uiso 1 1 calc R
C6 C 0.7245(4) 0.2099(2) 0.1930(3) 0.0234(12) Uani 1 1 d .
C6A C 0.8548(4) 0.3377(2) 0.4616(3) 0.0250(12) Uani 1 1 d .
C7 C 0.7316(5) 0.1229(2) 0.2026(3) 0.0277(13) Uani 1 1 d .
C7A C 0.9233(4) 0.2797(2) 0.5263(3) 0.0246(12) Uani 1 1 d .
C8 C 0.6703(5) 0.0750(3) 0.1287(3) 0.0318(13) Uani 1 1 d .
H8 H 0.6726 0.0158 0.1321 0.038 Uiso 1 1 calc R
C8A C 0.9448(4) 0.2960(3) 0.6025(3) 0.0283(13) Uani 1 1 d .
H8B H 0.9888 0.2572 0.6477 0.034 Uiso 1 1 calc R
C9 C 0.6076(5) 0.1130(3) 0.0525(3) 0.0398(15) Uani 1 1 d .
H9 H 0.5646 0.0794 0.0031 0.048 Uiso 1 1 calc R
C9A C 0.9026(5) 0.3681(3) 0.6128(3) 0.0333(13) Uani 1 1 d .
H9B H 0.9173 0.3780 0.6648 0.040 Uiso 1 1 calc R
C10 C 0.6037(5) 0.1985(3) 0.0438(3) 0.0350(14) Uani 1 1 d .
H10 H 0.5593 0.2228 -0.0108 0.042 Uiso 1 1 calc R
C10A C 0.8396(5) 0.4256(3) 0.5488(3) 0.0325(13) Uani 1 1 d .
H10B H 0.8136 0.4755 0.5579 0.039 Uiso 1 1 calc R
C11 C 0.6653(5) 0.2496(3) 0.1155(3) 0.0299(13) Uani 1 1 d .
C11A C 0.8132(4) 0.4120(2) 0.4708(3) 0.0273(13) Uani 1 1 d .
C12 C 0.6657(5) 0.3442(3) 0.1075(3) 0.0349(14) Uani 1 1 d .
H12 H 0.6903 0.3696 0.1614 0.042 Uiso 1 1 calc R
C12A C 0.7409(4) 0.4760(2) 0.4001(3) 0.0291(13) Uani 1 1 d .
H12B H 0.7228 0.4519 0.3476 0.035 Uiso 1 1 calc R
C13 C 0.5456(5) 0.3791(3) 0.0359(3) 0.0428(15) Uani 1 1 d .
H13A H 0.5218 0.3578 -0.0180 0.064 Uiso 1 1 calc R
H13B H 0.5495 0.4402 0.0363 0.064 Uiso 1 1 calc R
H13C H 0.4879 0.3618 0.0433 0.064 Uiso 1 1 calc R
C13A C 0.8118(5) 0.5570(2) 0.4214(3) 0.0398(14) Uani 1 1 d .
H13D H 0.8319 0.5812 0.4733 0.060 Uiso 1 1 calc R
H13E H 0.7644 0.5970 0.3750 0.060 Uiso 1 1 calc R
H13F H 0.8841 0.5444 0.4295 0.060 Uiso 1 1 calc R
C14 C 0.7576(5) 0.3685(3) 0.0960(3) 0.0404(14) Uani 1 1 d .
H14A H 0.7385 0.3408 0.0457 0.061 Uiso 1 1 calc R
H14B H 0.8360 0.3509 0.1457 0.061 Uiso 1 1 calc R
H14C H 0.7568 0.4292 0.0892 0.061 Uiso 1 1 calc R
C14A C 0.6248(4) 0.4958(3) 0.3822(3) 0.0367(14) Uani 1 1 d .
H14D H 0.5815 0.4438 0.3708 0.055 Uiso 1 1 calc R
H14E H 0.5777 0.5327 0.3331 0.055 Uiso 1 1 calc R
H14F H 0.6405 0.5236 0.4314 0.055 Uiso 1 1 calc R
C15 C 0.8086(4) 0.0809(2) 0.2882(3) 0.0268(13) Uani 1 1 d .
H15 H 0.8197 0.1213 0.3302 0.032 Uiso 1 1 calc R
C15A C 0.9783(5) 0.2022(2) 0.5189(3) 0.0289(13) Uani 1 1 d .
H15B H 0.9594 0.2037 0.4623 0.035 Uiso 1 1 calc R
C16 C 0.7531(4) 0.0014(3) 0.2923(3) 0.0368(14) Uani 1 1 d .
H16A H 0.6747 0.0145 0.2745 0.055 Uiso 1 1 calc R
H16B H 0.8027 -0.0199 0.3503 0.055 Uiso 1 1 calc R
H16C H 0.7464 -0.0411 0.2547 0.055 Uiso 1 1 calc R
C16A C 0.9287(5) 0.1213(2) 0.5249(4) 0.0453(16) Uani 1 1 d .
H16D H 0.9636 0.0736 0.5173 0.068 Uiso 1 1 calc R
H16E H 0.8431 0.1204 0.4807 0.068 Uiso 1 1 calc R
H16F H 0.9475 0.1177 0.5804 0.068 Uiso 1 1 calc R
C17 C 0.9302(5) 0.0621(3) 0.3138(3) 0.0346(14) Uani 1 1 d .
H17A H 0.9227 0.0205 0.2753 0.052 Uiso 1 1 calc R
H17B H 0.9815 0.0403 0.3716 0.052 Uiso 1 1 calc R
H17C H 0.9641 0.1135 0.3110 0.052 Uiso 1 1 calc R
C17A C 1.1106(5) 0.2041(3) 0.5853(4) 0.0442(15) Uani 1 1 d .
H17D H 1.1415 0.2554 0.5791 0.066 Uiso 1 1 calc R
H17E H 1.1448 0.1555 0.5783 0.066 Uiso 1 1 calc R
H17F H 1.1315 0.2028 0.6415 0.066 Uiso 1 1 calc R
C18 C 0.6375(5) 0.2394(3) 0.2937(3) 0.0390(15) Uani 1 1 d .
H18 H 0.6411 0.1785 0.2846 0.047 Uiso 1 1 calc R
C19 C 0.5300(4) 0.2691(3) 0.2088(3) 0.0255(13) Uani 1 1 d .
C20 C 0.4655(5) 0.2140(3) 0.1414(3) 0.0293(13) Uani 1 1 d .
H20 H 0.4924 0.1582 0.1488 0.035 Uiso 1 1 calc R
C21 C 0.3637(5) 0.2377(3) 0.0639(3) 0.0327(14) Uani 1 1 d .
H21 H 0.3226 0.1980 0.0194 0.039 Uiso 1 1 calc R
C22 C 0.3207(5) 0.3180(3) 0.0499(3) 0.0340(14) Uani 1 1 d .
C23 C 0.3841(5) 0.3733(3) 0.1180(4) 0.0362(14) Uani 1 1 d .
H23 H 0.3558 0.4288 0.1105 0.043 Uiso 1 1 calc R
C24 C 0.4857(5) 0.3505(3) 0.1951(3) 0.0324(13) Uani 1 1 d .
H24 H 0.5265 0.3902 0.2396 0.039 Uiso 1 1 calc R
C25 C 0.2128(5) 0.3449(3) -0.0341(4) 0.0546(17) Uani 1 1 d .
H25A H 0.2059 0.3133 -0.0785 0.082 Uiso 1 1 calc R
H25B H 0.2180 0.4047 -0.0418 0.082 Uiso 1 1 calc R
H25C H 0.1436 0.3344 -0.0376 0.082 Uiso 1 1 calc R
C26 C 0.6252(5) 0.2406(4) 0.3617(4) 0.0594(18) Uani 1 1 d .
H26A H 0.6211 0.2992 0.3753 0.071 Uiso 1 1 calc R
H26B H 0.6955 0.2145 0.4133 0.071 Uiso 1 1 calc R
C27 C 0.5137(5) 0.1932(3) 0.3348(3) 0.0410(15) Uani 1 1 d .
C28 C 0.4188(6) 0.2357(3) 0.3168(3) 0.0413(15) Uani 1 1 d .
H28 H 0.4193 0.2950 0.3153 0.050 Uiso 1 1 calc R
C29 C 0.3245(5) 0.1972(3) 0.3012(3) 0.0370(14) Uani 1 1 d .
H29 H 0.2623 0.2294 0.2916 0.044 Uiso 1 1 calc R
C30 C 0.3181(5) 0.1104(3) 0.2991(3) 0.0348(14) Uani 1 1 d .
C31 C 0.4113(5) 0.0659(3) 0.3156(3) 0.0384(15) Uani 1 1 d .
H31 H 0.4089 0.0066 0.3150 0.046 Uiso 1 1 calc R
C32 C 0.5083(5) 0.1059(3) 0.3330(3) 0.0407(15) Uani 1 1 d .
H32 H 0.5715 0.0741 0.3437 0.049 Uiso 1 1 calc R
C33 C 0.2107(6) 0.0667(3) 0.2775(4) 0.069(2) Uani 1 1 d .
H33A H 0.1613 0.0482 0.2186 0.104 Uiso 1 1 calc R
H33B H 0.1661 0.1052 0.2855 0.104 Uiso 1 1 calc R
H33C H 0.2350 0.0181 0.3145 0.104 Uiso 1 1 calc R
Br1 Br 0.13439(6) 0.35779(3) 0.31787(4) 0.0565(2) Uani 1 1 d .

loop_
_atom_site_aniso_label
_atom_site_aniso_U_11
_atom_site_aniso_U_22
_atom_site_aniso_U_33
_atom_site_aniso_U_23
_atom_site_aniso_U_13
_atom_site_aniso_U_12
N1 0.034(3) 0.0195(19) 0.023(3) 0.0044(17) 0.018(3) 0.0033(19)
N3 0.025(3) 0.0184(19) 0.019(3) 0.0001(17) 0.011(3) -0.0013(18)
C2 0.029(4) 0.023(3) 0.026(3) 0.004(2) 0.018(4) 0.005(2)
C4 0.021(4) 0.022(2) 0.028(3) -0.001(2) 0.012(3) -0.007(2)
C5 0.033(4) 0.029(3) 0.031(3) 0.005(2) 0.023(4) 0.001(2)
C6 0.028(4) 0.027(2) 0.021(3) 0.000(2) 0.018(3) 0.003(2)
C6A 0.030(4) 0.026(2) 0.017(3) -0.002(2) 0.014(3) -0.003(2)
C7 0.036(4) 0.027(3) 0.026(3) 0.003(2) 0.023(4) 0.006(2)
C7A 0.021(4) 0.027(3) 0.023(3) -0.003(2) 0.012(3) -0.001(2)
C8 0.042(4) 0.028(3) 0.026(3) 0.003(2) 0.022(4) 0.003(2)
C8A 0.025(4) 0.034(3) 0.019(3) 0.007(2) 0.010(3) 0.006(2)
C9 0.053(5) 0.040(3) 0.028(3) -0.014(3) 0.025(4) -0.011(3)
C9A 0.037(4) 0.036(3) 0.026(3) -0.003(2) 0.019(4) 0.001(3)
C10 0.042(4) 0.042(3) 0.021(3) 0.005(3) 0.020(4) 0.009(3)
C10A 0.037(4) 0.029(3) 0.032(3) -0.010(2) 0.022(4) -0.002(2)
C11 0.036(4) 0.036(3) 0.024(3) 0.004(2) 0.022(4) 0.005(2)
C11A 0.025(4) 0.024(3) 0.025(3) -0.002(2) 0.011(3) -0.005(2)
C12 0.053(5) 0.035(3) 0.030(3) 0.008(2) 0.032(4) 0.009(3)
C12A 0.036(4) 0.018(2) 0.030(3) -0.001(2) 0.019(4) 0.002(2)
C13 0.047(5) 0.050(3) 0.036(4) 0.013(3) 0.029(4) 0.010(3)
C13A 0.039(5) 0.032(3) 0.034(4) -0.001(2) 0.016(4) -0.002(2)
C14 0.045(5) 0.038(3) 0.041(4) 0.014(2) 0.028(4) 0.008(3)
C14A 0.038(4) 0.031(3) 0.032(4) -0.003(2) 0.018(4) 0.002(2)
C15 0.028(4) 0.025(2) 0.022(3) 0.004(2) 0.012(3) 0.003(2)
C15A 0.028(4) 0.027(3) 0.026(3) 0.002(2) 0.014(4) 0.007(2)
C16 0.037(4) 0.032(3) 0.034(4) 0.009(2) 0.018(4) 0.005(2)
C16A 0.054(5) 0.026(3) 0.070(5) 0.000(3) 0.046(4) 0.006(3)
C17 0.035(4) 0.028(3) 0.034(4) 0.004(2) 0.018(4) -0.001(2)
C17A 0.038(5) 0.038(3) 0.049(4) 0.001(3) 0.023(4) 0.010(3)
C18 0.037(5) 0.053(3) 0.025(4) 0.001(3) 0.019(4) -0.003(3)
C19 0.024(4) 0.034(3) 0.018(3) -0.001(2) 0.013(4) -0.007(2)
C20 0.026(4) 0.031(3) 0.023(3) 0.002(3) 0.012(4) -0.003(3)
C21 0.027(5) 0.040(3) 0.023(4) -0.005(3) 0.011(4) -0.013(3)
C22 0.027(5) 0.041(3) 0.033(4) 0.009(3) 0.018(4) 0.001(3)
C23 0.038(5) 0.035(3) 0.037(4) 0.001(3) 0.024(4) 0.004(3)
C24 0.034(5) 0.038(3) 0.027(3) -0.011(3) 0.020(4) -0.011(3)
C25 0.045(5) 0.069(4) 0.037(4) 0.015(3) 0.020(5) 0.005(3)
C26 0.044(5) 0.087(4) 0.042(4) 0.013(3) 0.024(5) -0.008(3)
C27 0.029(5) 0.064(4) 0.019(3) 0.009(3) 0.009(4) -0.012(3)
C28 0.050(5) 0.034(3) 0.026(4) 0.007(2) 0.017(4) 0.003(3)
C29 0.039(5) 0.042(3) 0.029(4) 0.008(3) 0.021(4) 0.010(3)
C30 0.029(4) 0.048(3) 0.022(3) 0.002(3) 0.013(4) -0.006(3)
C31 0.057(5) 0.029(3) 0.036(4) -0.007(2) 0.032(4) -0.005(3)
C32 0.042(5) 0.054(3) 0.036(4) 0.009(3) 0.029(4) 0.014(3)
C33 0.060(6) 0.093(5) 0.059(5) 0.007(4) 0.039(5) -0.019(4)
Br1 0.0596(5) 0.0472(3) 0.0837(5) 0.0205(3) 0.0551(5) 0.0097(3)

loop_
_atom_type_symbol
_atom_type_description
_atom_type_scat_dispersion_real
_atom_type_scat_dispersion_imag
_atom_type_scat_source
C C 0.0033 0.0016 'International Tables Vol C Tables 4.2.6.8 and 6.1.1.4'
H H 0.0000 0.0000 'International Tables Vol C Tables 4.2.6.8 and 6.1.1.4'
Br Br -0.2901 2.4595 'International Tables Vol C Tables 4.2.6.8 and 6.1.1.4'
N N 0.0061 0.0033 'International Tables Vol C Tables 4.2.6.8 and 6.1.1.4'

loop_
_geom_angle_atom_site_label_1
_geom_angle_atom_site_label_2
_geom_angle_atom_site_label_3
_geom_angle
C2 N1 C5 109.0(4)
C2 N1 C6 126.0(4)
C5 N1 C6 124.9(3)
C2 N3 C4 109.1(3)
C2 N3 C6A 129.1(4)
C4 N3 C6A 120.0(4)
N3 C2 N1 106.9(4)
N3 C2 C18 129.9(4)
N1 C2 C18 123.1(5)
C5 C4 N3 108.0(4)
C5 C4 H4 126.0
N3 C4 H4 126.0
C4 C5 N1 107.0(4)
C4 C5 H5 126.5
N1 C5 H5 126.5
C11 C6 C7 123.5(4)
C11 C6 N1 118.6(4)
C7 C6 N1 117.8(4)
C7A C6A C11A 123.6(4)
C7A C6A N3 116.8(3)
C11A C6A N3 119.4(4)
C8 C7 C6 116.9(4)
C8 C7 C15 120.4(4)
C6 C7 C15 122.6(4)
C6A C7A C8A 116.9(4)
C6A C7A C15A 123.7(4)
C8A C7A C15A 119.3(4)
C9 C8 C7 120.2(4)
C9 C8 H8 119.9
C7 C8 H8 119.9
C9A C8A C7A 120.6(4)
C9A C8A H8B 119.7
C7A C8A H8B 119.7
C8 C9 C10 122.5(4)
C8 C9 H9 118.7
C10 C9 H9 118.7
C10A C9A C8A 120.9(4)
C10A C9A H9B 119.6
C8A C9A H9B 119.6
C9 C10 C11 119.9(4)
C9 C10 H10 120.0
C11 C10 H10 120.0
C9A C10A C11A 121.2(4)
C9A C10A H10B 119.4
C11A C10A H10B 119.4
C6 C11 C10 116.8(4)
C6 C11 C12 122.3(4)
C10 C11 C12 120.8(4)
C10A C11A C6A 116.8(4)
C10A C11A C12A 120.1(4)
C6A C11A C12A 123.1(4)
C13 C12 C11 112.9(4)
C13 C12 C14 110.6(3)
C11 C12 C14 109.1(3)
C13 C12 H12 108.0
C11 C12 H12 108.0
C14 C12 H12 108.0
C14A C12A C11A 111.9(3)
C14A C12A C13A 109.9(3)
C11A C12A C13A 110.7(4)
C14A C12A H12B 108.1
C11A C12A H12B 108.1
C13A C12A H12B 108.1
C12 C13 H13A 109.5
C12 C13 H13B 109.5
H13A C13 H13B 109.5
C12 C13 H13C 109.5
H13A C13 H13C 109.5
H13B C13 H13C 109.5
C12A C13A H13D 109.5
C12A C13A H13E 109.5
H13D C13A H13E 109.5
C12A C13A H13F 109.5
H13D C13A H13F 109.5
H13E C13A H13F 109.5
C12 C14 H14A 109.5
C12 C14 H14B 109.5
H14A C14 H14B 109.5
C12 C14 H14C 109.5
H14A C14 H14C 109.5
H14B C14 H14C 109.5
C12A C14A H14D 109.5
C12A C14A H14E 109.5
H14D C14A H14E 109.5
C12A C14A H14F 109.5
H14D C14A H14F 109.5
H14E C14A H14F 109.5
C7 C15 C17 110.4(3)
C7 C15 C16 113.0(4)
C17 C15 C16 110.7(3)
C7 C15 H15 107.5
C17 C15 H15 107.5
C16 C15 H15 107.5
C17A C15A C16A 110.5(4)
C17A C15A C7A 110.4(4)
C16A C15A C7A 112.2(4)
C17A C15A H15B 107.9
C16A C15A H15B 107.9
C7A C15A H15B 107.9
C15 C16 H16A 109.5
C15 C16 H16B 109.5
H16A C16 H16B 109.5
C15 C16 H16C 109.5
H16A C16 H16C 109.5
H16B C16 H16C 109.5
C15A C16A H16D 109.5
C15A C16A H16E 109.5
H16D C16A H16E 109.5
C15A C16A H16F 109.5
H16D C16A H16F 109.5
H16E C16A H16F 109.5
C15 C17 H17A 109.5
C15 C17 H17B 109.5
H17A C17 H17B 109.5
C15 C17 H17C 109.5
H17A C17 H17C 109.5
H17B C17 H17C 109.5
C15A C17A H17D 109.5
C15A C17A H17E 109.5
H17D C17A H17E 109.5
C15A C17A H17F 109.5
H17D C17A H17F 109.5
H17E C17A H17F 109.5
C26 C18 C19 114.5(4)
C26 C18 C2 116.8(5)
C19 C18 C2 113.0(4)
C26 C18 H18 103.5
C19 C18 H18 103.5
C2 C18 H18 103.5
C20 C19 C24 116.7(5)
C20 C19 C18 120.4(4)
C24 C19 C18 122.7(4)
C21 C20 C19 122.2(4)
C21 C20 H20 118.9
C19 C20 H20 118.9
C20 C21 C22 121.1(5)
C20 C21 H21 119.4
C22 C21 H21 119.4
C21 C22 C23 116.9(5)
C21 C22 C25 121.6(5)
C23 C22 C25 121.5(5)
C24 C23 C22 122.3(5)
C24 C23 H23 118.8
C22 C23 H23 118.8
C23 C24 C19 120.6(4)
C23 C24 H24 119.7
C19 C24 H24 119.7
C22 C25 H25A 109.5
C22 C25 H25B 109.5
H25A C25 H25B 109.5
C22 C25 H25C 109.5
H25A C25 H25C 109.5
H25B C25 H25C 109.5
C18 C26 C27 111.7(5)
C18 C26 H26A 109.3
C27 C26 H26A 109.3
C18 C26 H26B 109.3
C27 C26 H26B 109.3
H26A C26 H26B 107.9
C28 C27 C32 117.3(5)
C28 C27 C26 120.7(5)
C32 C27 C26 121.8(5)
C29 C28 C27 122.9(5)
C29 C28 H28 118.5
C27 C28 H28 118.5
C28 C29 C30 120.2(5)
C28 C29 H29 119.9
C30 C29 H29 119.9
C31 C30 C29 118.2(5)
C31 C30 C33 121.1(5)
C29 C30 C33 120.7(5)
C30 C31 C32 121.2(4)
C30 C31 H31 119.4
C32 C31 H31 119.4
C31 C32 C27 120.1(5)
C31 C32 H32 119.9
C27 C32 H32 119.9
C30 C33 H33A 109.5
C30 C33 H33B 109.5
H33A C33 H33B 109.5
C30 C33 H33C 109.5
H33A C33 H33C 109.5
H33B C33 H33C 109.5

loop_
_geom_bond_atom_site_label_1
_geom_bond_atom_site_label_2
_geom_bond_distance
N1 C2 1.356(5)
N1 C5 1.386(6)
N1 C6 1.447(5)
N3 C2 1.338(6)
N3 C4 1.384(5)
N3 C6A 1.475(5)
C2 C18 1.515(6)
C4 C5 1.331(6)
C4 H4 0.9500
C5 H5 0.9500
C6 C11 1.390(6)
C6 C7 1.402(5)
C6A C7A 1.397(6)
C6A C11A 1.398(5)
C7 C8 1.400(6)
C7 C15 1.514(6)
C7A C8A 1.397(5)
C7A C15A 1.533(5)
C8 C9 1.354(6)
C8 H8 0.9500
C8A C9A 1.384(5)
C8A H8B 0.9500
C9 C10 1.377(6)
C9 H9 0.9500
C9A C10A 1.373(6)
C9A H9B 0.9500
C10 C11 1.400(6)
C10 H10 0.9500
C10A C11A 1.393(6)
C10A H10B 0.9500
C11 C12 1.523(5)
C11A C12A 1.528(6)
C12 C13 1.518(7)
C12 C14 1.544(5)
C12 H12 1.0000
C12A C14A 1.524(6)
C12A C13A 1.540(6)
C12A H12B 1.0000
C13 H13A 0.9800
C13 H13B 0.9800
C13 H13C 0.9800
C13A H13D 0.9800
C13A H13E 0.9800
C13A H13F 0.9800
C14 H14A 0.9800
C14 H14B 0.9800
C14 H14C 0.9800
C14A H14D 0.9800
C14A H14E 0.9800
C14A H14F 0.9800
C15 C17 1.529(6)
C15 C16 1.537(5)
C15 H15 1.0000
C15A C17A 1.512(7)
C15A C16A 1.524(5)
C15A H15B 1.0000
C16 H16A 0.9800
C16 H16B 0.9800
C16 H16C 0.9800
C16A H16D 0.9800
C16A H16E 0.9800
C16A H16F 0.9800
C17 H17A 0.9800
C17 H17B 0.9800
C17 H17C 0.9800
C17A H17D 0.9800
C17A H17E 0.9800
C17A H17F 0.9800
C18 C26 1.497(6)
C18 C19 1.508(7)
C18 H18 1.0000
C19 C20 1.389(6)
C19 C24 1.402(6)
C20 C21 1.379(6)
C20 H20 0.9500
C21 C22 1.380(6)
C21 H21 0.9500
C22 C23 1.397(7)
C22 C25 1.489(7)
C23 C24 1.371(7)
C23 H23 0.9500
C24 H24 0.9500
C25 H25A 0.9800
C25 H25B 0.9800
C25 H25C 0.9800
C26 C27 1.549(7)
C26 H26A 0.9900
C26 H26B 0.9900
C27 C28 1.369(7)
C27 C32 1.399(6)
C28 C29 1.348(6)
C28 H28 0.9500
C29 C30 1.393(6)
C29 H29 0.9500
C30 C31 1.375(6)
C30 C33 1.506(7)
C31 C32 1.379(6)
C31 H31 0.9500
C32 H32 0.9500
C33 H33A 0.9800
C33 H33B 0.9800
C33 H33C 0.9800

loop_
_geom_torsion_atom_site_label_1
_geom_torsion_atom_site_label_2
_geom_torsion_atom_site_label_3
_geom_torsion_atom_site_label_4
_geom_torsion
C4 N3 C2 N1 -0.3(5)
C6A N3 C2 N1 -164.7(4)
C4 N3 C2 C18 -178.5(4)
C6A N3 C2 C18 17.1(8)
C5 N1 C2 N3 -0.1(5)
C6 N1 C2 N3 177.7(4)
C5 N1 C2 C18 178.3(4)
C6 N1 C2 C18 -3.9(6)
C2 N3 C4 C5 0.6(5)
C6A N3 C4 C5 166.7(4)
N3 C4 C5 N1 -0.6(5)
C2 N1 C5 C4 0.5(5)
C6 N1 C5 C4 -177.3(4)
C2 N1 C6 C11 107.8(5)
C5 N1 C6 C11 -74.8(6)
C2 N1 C6 C7 -74.1(6)
C5 N1 C6 C7 103.3(5)
C2 N3 C6A C7A 84.9(6)
C4 N3 C6A C7A -78.0(5)
C2 N3 C6A C11A -99.5(5)
C4 N3 C6A C11A 97.6(5)
C11 C6 C7 C8 -3.2(7)
N1 C6 C7 C8 178.8(4)
C11 C6 C7 C15 172.4(4)
N1 C6 C7 C15 -5.7(6)
C11A C6A C7A C8A 3.6(7)
N3 C6A C7A C8A 179.0(4)
C11A C6A C7A C15A -174.3(4)
N3 C6A C7A C15A 1.2(7)
C6 C7 C8 C9 -0.1(7)
C15 C7 C8 C9 -175.8(4)
C6A C7A C8A C9A -2.1(7)
C15A C7A C8A C9A 175.9(4)
C7 C8 C9 C10 2.0(8)
C7A C8A C9A C10A -0.6(7)
C8 C9 C10 C11 -0.6(8)
C8A C9A C10A C11A 2.0(8)
C7 C6 C11 C10 4.4(7)
N1 C6 C11 C10 -177.6(4)
C7 C6 C11 C12 -176.0(4)
N1 C6 C11 C12 2.0(7)
C9 C10 C11 C6 -2.5(7)
C9 C10 C11 C12 177.9(4)
C9A C10A C11A C6A -0.6(7)
C9A C10A C11A C12A 178.7(4)
C7A C6A C11A C10A -2.3(7)
N3 C6A C11A C10A -177.6(4)
C7A C6A C11A C12A 178.4(4)
N3 C6A C11A C12A 3.1(7)
C6 C11 C12 C13 -137.4(5)
C10 C11 C12 C13 42.2(6)
C6 C11 C12 C14 99.2(5)
C10 C11 C12 C14 -81.2(6)
C10A C11A C12A C14A -54.0(6)
C6A C11A C12A C14A 125.3(4)
C10A C11A C12A C13A 69.0(5)
C6A C11A C12A C13A -111.8(5)
C8 C7 C15 C17 83.6(5)
C6 C7 C15 C17 -91.8(5)
C8 C7 C15 C16 -41.1(6)
C6 C7 C15 C16 143.6(4)
C6A C7A C15A C17A 120.5(5)
C8A C7A C15A C17A -57.3(5)
C6A C7A C15A C16A -115.8(5)
C8A C7A C15A C16A 66.3(6)
N3 C2 C18 C26 -16.4(7)
N1 C2 C18 C26 165.7(4)
N3 C2 C18 C19 119.5(5)
N1 C2 C18 C19 -58.4(5)
C26 C18 C19 C20 -113.3(5)
C2 C18 C19 C20 109.7(5)
C26 C18 C19 C24 62.3(6)
C2 C18 C19 C24 -74.7(5)
C24 C19 C20 C21 1.0(6)
C18 C19 C20 C21 176.9(4)
C19 C20 C21 C22 -0.3(6)
C20 C21 C22 C23 -0.8(6)
C20 C21 C22 C25 178.2(4)
C21 C22 C23 C24 1.1(6)
C25 C22 C23 C24 -177.8(4)
C22 C23 C24 C19 -0.4(7)
C20 C19 C24 C23 -0.6(6)
C18 C19 C24 C23 -176.4(4)
C19 C18 C26 C27 52.7(6)
C2 C18 C26 C27 -172.0(4)
C18 C26 C27 C28 -108.4(6)
C18 C26 C27 C32 75.7(6)
C32 C27 C28 C29 2.7(8)
C26 C27 C28 C29 -173.3(5)
C27 C28 C29 C30 -2.9(8)
C28 C29 C30 C31 1.8(7)
C28 C29 C30 C33 -177.0(5)
C29 C30 C31 C32 -0.7(7)
C33 C30 C31 C32 178.1(5)
C30 C31 C32 C27 0.6(7)
C28 C27 C32 C31 -1.5(7)
C26 C27 C32 C31 174.5(5)
